data_1550573
loop_
_publ_author_name
'Berndt, Jan Philipp'
'Radchenko, Yevhenii'
'Becker, Jonathan'
'Logemann, Christian'
'Bhandari, Dhaka Ram'
'Hrdina, Radim'
'SCHREINER, Peter Richard'

_publ_section_title
;
 Site-Selective Nitrenoid Insertions Utilizing Postfunctionalized
 Bifunctional Rhodium(II) Catalysts
;
_journal_name_full 'Chemical Science'
_journal_paper_doi 10.1039/C8SC05733H
_journal_year 2019
_chemical_formula_moiety 'C80 H104 N8 O14 Rh2 S2, 4(C2 H6 O S)'
_chemical_formula_sum 'C88 H128 N8 O18 Rh2 S6'
_chemical_formula_weight 1984.16
_space_group_crystal_system triclinic
_space_group_IT_number 2
_space_group_name_Hall '-P 1'
_space_group_name_H-M_alt 'P -1'
_symmetry_space_group_name_Hall '-P 1'
_symmetry_space_group_name_H-M 'P -1'
_atom_sites_solution_hydrogens mixed
_atom_sites_solution_primary intrinsic
_atom_sites_solution_secondary difmap
_audit_creation_method SHELXL-2018/3
_audit_update_record
;
2018-06-28 deposited with the CCDC.
2019-02-06 downloaded from the CCDC.
;
_cell_angle_alpha 68.8310(10)
_cell_angle_beta 72.5140(10)
_cell_angle_gamma 69.9190(10)
_cell_formula_units_Z 1
_cell_length_a 13.4068(4)
_cell_length_b 14.0360(4)
_cell_length_c 14.1837(4)
_cell_measurement_reflns_used 9791
_cell_measurement_temperature 100(2)
_cell_measurement_theta_max 29.99
_cell_measurement_theta_min 2.56
_cell_volume 2289.69(12)
_computing_cell_refinement 'APEX3 v2015.5-2'
_computing_data_collection 'APEX3 v2015.5-2'
_computing_data_reduction 'APEX3 v2015.5-2'
_computing_molecular_graphics 'Diamond 4.3'
_computing_structure_refinement 'SHELXL-2016/6 (Sheldrick, 2016)'
_computing_structure_solution 'SHELXT-2014 (Sheldrick, 2014)'
_diffrn_ambient_temperature 100(2)
_diffrn_measured_fraction_theta_full 0.999
_diffrn_measured_fraction_theta_max 0.996
_diffrn_measurement_device_type 'BRUKER D8 Venture, Bruker Photon 100 CMOS detector'
_diffrn_measurement_method '\f and \w scans'
_diffrn_radiation_type MoK\a
_diffrn_radiation_wavelength 0.71073
_diffrn_reflns_av_R_equivalents 0.0665
_diffrn_reflns_av_unetI/netI 0.0349
_diffrn_reflns_Laue_measured_fraction_full 0.999
_diffrn_reflns_Laue_measured_fraction_max 0.996
_diffrn_reflns_limit_h_max 18
_diffrn_reflns_limit_h_min -18
_diffrn_reflns_limit_k_max 19
_diffrn_reflns_limit_k_min -19
_diffrn_reflns_limit_l_max 20
_diffrn_reflns_limit_l_min -20
_diffrn_reflns_number 169542
_diffrn_reflns_point_group_measured_fraction_full 0.999
_diffrn_reflns_point_group_measured_fraction_max 0.996
_diffrn_reflns_theta_full 25.242
_diffrn_reflns_theta_max 30.132
_diffrn_reflns_theta_min 2.499
_diffrn_source 'ImuS microfocus source'
_exptl_absorpt_coefficient_mu 0.568
_exptl_absorpt_correction_T_max 0.950
_exptl_absorpt_correction_T_min 0.820
_exptl_absorpt_correction_type multi-scan
_exptl_absorpt_process_details 'SADABS-2014/5, Bruker, Madison, 2014'
_exptl_crystal_colour yellow
_exptl_crystal_density_diffrn 1.439
_exptl_crystal_description plates
_exptl_crystal_F_000 1042
_exptl_crystal_size_max 0.363
_exptl_crystal_size_mid 0.156
_exptl_crystal_size_min 0.091
_refine_diff_density_max 0.783
_refine_diff_density_min -0.758
_refine_diff_density_rms 0.082
_refine_ls_extinction_method none
_refine_ls_goodness_of_fit_ref 1.050
_refine_ls_hydrogen_treatment mixed
_refine_ls_matrix_type full
_refine_ls_number_parameters 595
_refine_ls_number_reflns 13459
_refine_ls_number_restraints 0
_refine_ls_restrained_S_all 1.050
_refine_ls_R_factor_all 0.0505
_refine_ls_R_factor_gt 0.0360
_refine_ls_shift/su_max 0.002
_refine_ls_shift/su_mean 0.000
_refine_ls_structure_factor_coef Fsqd
_refine_ls_weighting_details 'w=1/[\s^2^(Fo^2^)+(0.0256P)^2^+2.6261P] where P=(Fo^2^+2Fc^2^)/3'
_refine_ls_weighting_scheme calc
_refine_ls_wR_factor_gt 0.0712
_refine_ls_wR_factor_ref 0.0757
_reflns_Friedel_coverage 0.000
_reflns_number_gt 11311
_reflns_number_total 13459
_reflns_threshold_expression 'I > 2\s(I)'
_cod_data_source_file c8sc05733h2.cif
_cod_data_source_block mo_jpb423_0m
_cod_database_code 1550573
_shelx_shelxl_version_number 2018/3
_shelx_space_group_comment
;
The symmetry employed for this shelxl refinement is uniquely defined
by the following loop, which should always be used as a source of
symmetry information in preference to the above space-group names.
They are only intended as comments.
;
_shelx_estimated_absorpt_t_min 0.820
_shelx_estimated_absorpt_t_max 0.950
_exptl_absorpt_special_details
; 
 Bruker D8 Venture Dual I\mS fixed chi instrument. 
;

loop_
_space_group_symop_operation_xyz
'x, y, z'
'-x, -y, -z'

loop_
_atom_site_label
_atom_site_type_symbol
_atom_site_fract_x
_atom_site_fract_y
_atom_site_fract_z
_atom_site_U_iso_or_equiv
_atom_site_adp_type
_atom_site_occupancy
_atom_site_site_symmetry_order
_atom_site_calc_flag
_atom_site_refinement_flags_posn
_atom_site_refinement_flags_adp
_atom_site_refinement_flags_occupancy
_atom_site_disorder_assembly
_atom_site_disorder_group
Rh1 Rh 0.02985(2) 0.41012(2) 0.49546(2) 0.00847(4) Uani 1 1 d . . . . .
S2 S 0.10542(3) 0.23339(3) 0.47261(3) 0.01322(8) Uani 1 1 d . . . . .
S1 S 0.16313(4) 0.93957(4) 0.41550(4) 0.02055(10) Uani 1 1 d . . . . .
O2 O 0.06860(10) 0.63247(9) 0.36298(9) 0.0134(2) Uani 1 1 d . . . . .
O5 O 0.09603(10) 0.55444(9) 0.57510(10) 0.0141(2) Uani 1 1 d . . . . .
O4 O 0.15011(10) 0.38653(9) 0.56664(10) 0.0148(2) Uani 1 1 d . . . . .
O1 O 0.12322(10) 0.46375(10) 0.35737(10) 0.0157(3) Uani 1 1 d . . . . .
O8 O 0.05289(12) 0.14600(11) 0.53372(11) 0.0237(3) Uani 1 1 d . . . . .
O3 O 0.35589(12) 0.83631(11) 0.15624(11) 0.0213(3) Uani 1 1 d . . . . .
O6 O 0.35473(11) 0.09834(10) 0.79166(11) 0.0213(3) Uani 1 1 d . . . . .
O7 O 0.26030(12) 0.98331(12) 0.38592(12) 0.0276(3) Uani 1 1 d . . . . .
N1 N 0.28948(13) 0.83110(12) 0.02718(12) 0.0173(3) Uani 1 1 d . . . . .
H1 H 0.270096 0.868385 -0.032386 0.021 Uiso 1 1 calc R U . . .
N3 N 0.48393(12) 0.19251(12) 0.71242(12) 0.0157(3) Uani 1 1 d . . . . .
H3 H 0.553315 0.187103 0.685924 0.019 Uiso 1 1 calc R U . . .
C1 C 0.12334(13) 0.56075(13) 0.32008(13) 0.0118(3) Uani 1 1 d . . . . .
N4 N 0.53100(13) 0.01317(12) 0.74331(13) 0.0183(3) Uani 1 1 d . . . . .
H4 H 0.595962 0.019959 0.708771 0.022 Uiso 1 1 calc R U . . .
C21 C 0.24945(13) 0.43653(13) 0.64624(13) 0.0112(3) Uani 1 1 d . . . . .
C2 C 0.19544(14) 0.58787(13) 0.21372(13) 0.0122(3) Uani 1 1 d . . . . .
N2 N 0.32404(16) 0.98202(13) 0.01843(14) 0.0269(4) Uani 1 1 d . . . . .
H2 H 0.316715 1.003756 -0.046192 0.032 Uiso 1 1 calc R U . . .
C27 C 0.32199(13) 0.32346(13) 0.65231(13) 0.0120(3) Uani 1 1 d . . . . .
H27A H 0.277495 0.272170 0.687801 0.014 Uiso 1 1 calc R U . . .
H27B H 0.355354 0.316851 0.581734 0.014 Uiso 1 1 calc R U . . .
C20 C 0.15832(13) 0.46134(13) 0.59108(13) 0.0115(3) Uani 1 1 d . . . . .
C7 C 0.20733(14) 0.70112(13) 0.17675(13) 0.0130(3) Uani 1 1 d . . . . .
H7A H 0.238806 0.711426 0.226039 0.016 Uiso 1 1 calc R U . . .
H7B H 0.135066 0.752242 0.174036 0.016 Uiso 1 1 calc R U . . .
C3 C 0.14563(15) 0.57182(15) 0.13737(14) 0.0169(3) Uani 1 1 d . . . . .
H3A H 0.137885 0.498691 0.161181 0.020 Uiso 1 1 calc R U . . .
H3B H 0.072746 0.621588 0.134126 0.020 Uiso 1 1 calc R U . . .
C8 C 0.30894(14) 0.50978(14) 0.21763(14) 0.0159(3) Uani 1 1 d . . . . .
H8A H 0.341631 0.519455 0.266405 0.019 Uiso 1 1 calc R U . . .
H8B H 0.302607 0.436098 0.242462 0.019 Uiso 1 1 calc R U . . .
C10 C 0.38143(15) 0.52928(15) 0.11019(15) 0.0189(4) Uani 1 1 d . . . . .
H10 H 0.454591 0.478039 0.113357 0.023 Uiso 1 1 calc R U . . .
C26 C 0.31884(15) 0.51607(14) 0.58887(14) 0.0150(3) Uani 1 1 d . . . . .
H26A H 0.350961 0.511344 0.517555 0.018 Uiso 1 1 calc R U . . .
H26B H 0.272792 0.589079 0.585138 0.018 Uiso 1 1 calc R U . . .
C42 C 0.24447(15) 0.18656(16) 0.48253(18) 0.0248(4) Uani 1 1 d . . . . .
H42A H 0.282360 0.240518 0.437351 0.037 Uiso 1 1 calc R U . . .
H42B H 0.277770 0.121378 0.461598 0.037 Uiso 1 1 calc R U . . .
H42C H 0.249733 0.172018 0.554087 0.037 Uiso 1 1 calc R U . . .
C6 C 0.28132(14) 0.72167(14) 0.06871(14) 0.0143(3) Uani 1 1 d . . . . .
C28 C 0.41124(14) 0.29812(13) 0.71141(14) 0.0133(3) Uani 1 1 d . . . . .
C29 C 0.48014(14) 0.37722(14) 0.65345(15) 0.0160(3) Uani 1 1 d . . . . .
H29A H 0.513971 0.370088 0.583109 0.019 Uiso 1 1 calc R U . . .
H29B H 0.538759 0.361663 0.690033 0.019 Uiso 1 1 calc R U . . .
C30 C 0.35992(15) 0.30973(14) 0.82013(14) 0.0167(3) Uani 1 1 d . . . . .
H30A H 0.417588 0.293183 0.858193 0.020 Uiso 1 1 calc R U . . .
H30B H 0.315038 0.259092 0.858173 0.020 Uiso 1 1 calc R U . . .
C11 C 0.39331(15) 0.64268(15) 0.07265(15) 0.0180(4) Uani 1 1 d . . . . .
H11A H 0.427463 0.652612 0.120147 0.022 Uiso 1 1 calc R U . . .
H11B H 0.440481 0.655282 0.003106 0.022 Uiso 1 1 calc R U . . .
C31 C 0.44963(15) 0.10135(14) 0.75253(14) 0.0153(3) Uani 1 1 d . . . . .
C23 C 0.28910(16) 0.42325(14) 0.81373(14) 0.0175(4) Uani 1 1 d . . . . .
H23 H 0.256228 0.430109 0.885044 0.021 Uiso 1 1 calc R U . . .
C12 C 0.32476(15) 0.87973(14) 0.07362(14) 0.0175(4) Uani 1 1 d . . . . .
C22 C 0.19853(15) 0.44700(14) 0.75670(14) 0.0151(3) Uani 1 1 d . . . . .
H22A H 0.151555 0.519645 0.753205 0.018 Uiso 1 1 calc R U . . .
H22B H 0.153280 0.396658 0.794538 0.018 Uiso 1 1 calc R U . . .
C24 C 0.35851(16) 0.50194(15) 0.75545(15) 0.0198(4) Uani 1 1 d . . . . .
H24A H 0.312886 0.575124 0.751502 0.024 Uiso 1 1 calc R U . . .
H24B H 0.416339 0.487403 0.792619 0.024 Uiso 1 1 calc R U . . .
C5 C 0.23110(16) 0.70468(15) -0.00653(14) 0.0185(4) Uani 1 1 d . . . . .
H5A H 0.159016 0.755763 -0.010955 0.022 Uiso 1 1 calc R U . . .
H5B H 0.277876 0.717539 -0.076261 0.022 Uiso 1 1 calc R U . . .
C33 C 0.48981(15) -0.13491(15) 0.71710(15) 0.0181(4) Uani 1 1 d . . . . .
C25 C 0.40913(15) 0.49083(14) 0.64649(15) 0.0167(4) Uani 1 1 d . . . . .
H25 H 0.454952 0.541620 0.608596 0.020 Uiso 1 1 calc R U . . .
C4 C 0.21930(16) 0.59154(15) 0.03035(15) 0.0196(4) Uani 1 1 d . . . . .
H4A H 0.186839 0.581686 -0.019289 0.023 Uiso 1 1 calc R U . . .
C9 C 0.33086(17) 0.51257(16) 0.03591(16) 0.0227(4) Uani 1 1 d . . . . .
H9A H 0.378268 0.523150 -0.033577 0.027 Uiso 1 1 calc R U . . .
H9B H 0.323429 0.439294 0.060373 0.027 Uiso 1 1 calc R U . . .
C41 C 0.1222(2) 0.24700(17) 0.33962(16) 0.0283(5) Uani 1 1 d . . . . .
H41A H 0.050868 0.270837 0.321302 0.042 Uiso 1 1 calc R U . . .
H41B H 0.161493 0.178513 0.326347 0.042 Uiso 1 1 calc R U . . .
H41C H 0.163434 0.299152 0.297877 0.042 Uiso 1 1 calc R U . . .
C32 C 0.51377(17) -0.09159(14) 0.78875(15) 0.0212(4) Uani 1 1 d . . . . .
H32A H 0.452598 -0.090032 0.848813 0.025 Uiso 1 1 calc R U . . .
H32B H 0.579232 -0.140986 0.814848 0.025 Uiso 1 1 calc R U . . .
C39 C 0.21266(18) 0.81362(18) 0.39140(19) 0.0306(5) Uani 1 1 d . . . . .
H39A H 0.271148 0.769381 0.428847 0.046 Uiso 1 1 calc R U . . .
H39B H 0.240424 0.823131 0.317229 0.046 Uiso 1 1 calc R U . . .
H39C H 0.153628 0.779097 0.414861 0.046 Uiso 1 1 calc R U . . .
C34 C 0.51146(17) -0.24312(15) 0.73792(17) 0.0243(4) Uani 1 1 d . . . . .
H34 H 0.542026 -0.288637 0.796238 0.029 Uiso 1 1 calc R U . . .
C40 C 0.13460(18) 0.89277(17) 0.55276(16) 0.0261(4) Uani 1 1 d . . . . .
H40A H 0.109400 0.952956 0.581304 0.039 Uiso 1 1 calc R U . . .
H40B H 0.200556 0.844486 0.576822 0.039 Uiso 1 1 calc R U . . .
H40C H 0.078152 0.855121 0.575719 0.039 Uiso 1 1 calc R U . . .
C38 C 0.4449(2) -0.07014(16) 0.63147(18) 0.0304(5) Uani 1 1 d . . . . .
H38 H 0.429334 0.004607 0.615707 0.036 Uiso 1 1 calc R U . . .
C14 C 0.2300(2) 1.14025(17) 0.07942(17) 0.0278(5) Uani 1 1 d . . . . .
C35 C 0.48949(19) -0.28663(17) 0.6755(2) 0.0314(5) Uani 1 1 d . . . . .
H35 H 0.505014 -0.361363 0.691110 0.038 Uiso 1 1 calc R U . . .
C19 C 0.2296(2) 1.24324(17) 0.06678(17) 0.0298(5) Uani 1 1 d . . . . .
H19 H 0.296679 1.260810 0.048464 0.036 Uiso 1 1 calc R U . . .
C13 C 0.3347(2) 1.05644(16) 0.06101(18) 0.0292(5) Uani 1 1 d . . . . .
H13A H 0.391105 1.091491 0.013093 0.035 Uiso 1 1 calc R U . . .
H13B H 0.359245 1.017313 0.127210 0.035 Uiso 1 1 calc R U . . .
C36 C 0.44503(18) -0.22154(17) 0.59050(19) 0.0302(5) Uani 1 1 d . . . . .
H36 H 0.429971 -0.251095 0.547349 0.036 Uiso 1 1 calc R U . . .
C18 C 0.1341(2) 1.32056(19) 0.08021(18) 0.0367(6) Uani 1 1 d . . . . .
H18 H 0.136185 1.390636 0.069963 0.044 Uiso 1 1 calc R U . . .
C37 C 0.4227(2) -0.11332(18) 0.56886(19) 0.0333(5) Uani 1 1 d . . . . .
H37 H 0.391884 -0.068043 0.510624 0.040 Uiso 1 1 calc R U . . .
C17 C 0.0362(2) 1.2970(2) 0.1082(2) 0.0452(7) Uani 1 1 d . . . . .
H17 H -0.029468 1.350491 0.117008 0.054 Uiso 1 1 calc R U . . .
C15 C 0.1303(2) 1.1180(2) 0.1081(3) 0.0509(8) Uani 1 1 d . . . . .
H15 H 0.127650 1.048370 0.117400 0.061 Uiso 1 1 calc R U . . .
C16 C 0.0342(3) 1.1950(3) 0.1236(3) 0.0590(9) Uani 1 1 d . . . . .
H16 H -0.033138 1.177455 0.144767 0.071 Uiso 1 1 calc R U . . .
S3B S 0.06483(8) 0.04093(8) 0.85361(8) 0.0254(2) Uani 0.5 1 d . . P A 1
S3A S 0.15021(10) 0.06067(10) 0.78292(9) 0.0346(3) Uani 0.5 1 d . . P A 2
O9B O 0.1024(2) -0.0292(2) 0.9514(2) 0.0273(6) Uani 0.5 1 d . . P A 1
C43 C 0.0953(2) 0.1650(2) 0.8369(3) 0.0473(7) Uani 1 1 d . . . . .
O9A O 0.1830(4) -0.0426(3) 0.8633(3) 0.0537(11) Uani 0.5 1 d . . P A 2
C44A C 0.0203(4) 0.0647(4) 0.7727(4) 0.0410(12) Uani 0.5 1 d . . P A 2
H44A H -0.026916 0.053772 0.841379 0.062 Uiso 0.5 1 calc R U P A 2
H44B H 0.026847 0.008736 0.743625 0.062 Uiso 0.5 1 calc R U P A 2
H44C H -0.010955 0.133826 0.727587 0.062 Uiso 0.5 1 calc R U P A 2
C44B C 0.1708(5) -0.0016(4) 0.7511(4) 0.0365(11) Uani 0.5 1 d . . P A 1
H44D H 0.239461 0.006576 0.753973 0.055 Uiso 0.5 1 calc R U P A 1
H44E H 0.151591 0.041751 0.684146 0.055 Uiso 0.5 1 calc R U P A 1
H44F H 0.178668 -0.076176 0.759764 0.055 Uiso 0.5 1 calc R U P A 1
H43A H 0.050(3) 0.164(3) 0.894(3) 0.067(11) Uiso 1 1 d . . . . .
H43B H 0.070(3) 0.224(3) 0.780(3) 0.078(12) Uiso 1 1 d . . . . .
H43C H 0.166(3) 0.158(3) 0.844(3) 0.075(11) Uiso 1 1 d . . . . .

loop_
_atom_site_aniso_label
_atom_site_aniso_U_11
_atom_site_aniso_U_22
_atom_site_aniso_U_33
_atom_site_aniso_U_23
_atom_site_aniso_U_13
_atom_site_aniso_U_12
Rh1 0.00793(6) 0.00672(6) 0.01086(6) -0.00312(4) -0.00273(4) -0.00070(4)
S2 0.0142(2) 0.01006(18) 0.0148(2) -0.00416(16) -0.00170(16) -0.00285(15)
S1 0.0181(2) 0.0218(2) 0.0226(2) -0.00700(19) -0.00385(18) -0.00575(18)
O2 0.0152(6) 0.0099(5) 0.0139(6) -0.0041(5) -0.0013(5) -0.0024(5)
O5 0.0145(6) 0.0103(6) 0.0192(6) -0.0046(5) -0.0082(5) -0.0007(5)
O4 0.0134(6) 0.0110(6) 0.0222(7) -0.0066(5) -0.0087(5) 0.0004(5)
O1 0.0180(6) 0.0108(6) 0.0165(6) -0.0048(5) 0.0013(5) -0.0048(5)
O8 0.0245(7) 0.0151(6) 0.0298(8) -0.0056(6) 0.0024(6) -0.0109(6)
O3 0.0303(8) 0.0178(6) 0.0190(7) 0.0007(5) -0.0125(6) -0.0101(6)
O6 0.0163(6) 0.0162(6) 0.0269(7) -0.0016(5) -0.0046(6) -0.0036(5)
O7 0.0236(7) 0.0305(8) 0.0326(8) -0.0128(7) 0.0008(6) -0.0134(6)
N1 0.0243(8) 0.0159(7) 0.0129(7) 0.0002(6) -0.0070(6) -0.0086(6)
N3 0.0109(7) 0.0136(7) 0.0215(8) -0.0043(6) -0.0053(6) -0.0011(6)
C1 0.0106(7) 0.0121(7) 0.0138(8) -0.0043(6) -0.0031(6) -0.0030(6)
N4 0.0174(8) 0.0130(7) 0.0246(8) -0.0069(6) -0.0068(6) -0.0003(6)
C21 0.0122(8) 0.0100(7) 0.0121(8) -0.0026(6) -0.0048(6) -0.0022(6)
C2 0.0124(8) 0.0110(7) 0.0128(8) -0.0036(6) -0.0017(6) -0.0029(6)
N2 0.0473(11) 0.0165(8) 0.0219(9) 0.0026(7) -0.0185(8) -0.0132(8)
C27 0.0111(7) 0.0116(7) 0.0137(8) -0.0042(6) -0.0042(6) -0.0016(6)
C20 0.0106(7) 0.0111(7) 0.0124(8) -0.0032(6) -0.0022(6) -0.0027(6)
C7 0.0133(8) 0.0118(7) 0.0137(8) -0.0042(6) -0.0019(6) -0.0031(6)
C3 0.0175(9) 0.0176(8) 0.0183(9) -0.0072(7) -0.0030(7) -0.0061(7)
C8 0.0143(8) 0.0121(8) 0.0189(9) -0.0040(7) -0.0019(7) -0.0022(6)
C10 0.0136(8) 0.0166(8) 0.0227(10) -0.0074(7) 0.0019(7) -0.0021(7)
C26 0.0172(8) 0.0122(8) 0.0164(8) -0.0005(6) -0.0066(7) -0.0060(6)
C42 0.0135(9) 0.0209(9) 0.0376(12) -0.0118(9) -0.0038(8) 0.0008(7)
C6 0.0164(8) 0.0136(8) 0.0132(8) -0.0029(6) -0.0027(7) -0.0055(7)
C28 0.0139(8) 0.0113(7) 0.0145(8) -0.0019(6) -0.0067(6) -0.0017(6)
C29 0.0139(8) 0.0162(8) 0.0194(9) -0.0026(7) -0.0067(7) -0.0054(7)
C30 0.0206(9) 0.0165(8) 0.0133(8) -0.0019(7) -0.0077(7) -0.0043(7)
C11 0.0138(8) 0.0188(9) 0.0194(9) -0.0056(7) 0.0006(7) -0.0050(7)
C31 0.0172(8) 0.0136(8) 0.0157(8) -0.0032(7) -0.0088(7) -0.0012(7)
C23 0.0230(9) 0.0169(8) 0.0142(8) -0.0060(7) -0.0067(7) -0.0031(7)
C12 0.0197(9) 0.0154(8) 0.0172(9) -0.0018(7) -0.0052(7) -0.0062(7)
C22 0.0168(8) 0.0141(8) 0.0135(8) -0.0049(7) -0.0027(7) -0.0022(7)
C24 0.0254(10) 0.0165(9) 0.0236(10) -0.0068(7) -0.0130(8) -0.0048(7)
C5 0.0235(9) 0.0205(9) 0.0136(8) -0.0045(7) -0.0043(7) -0.0083(7)
C33 0.0156(8) 0.0163(8) 0.0218(9) -0.0063(7) -0.0038(7) -0.0026(7)
C25 0.0187(9) 0.0136(8) 0.0211(9) -0.0012(7) -0.0096(7) -0.0075(7)
C4 0.0252(10) 0.0230(9) 0.0159(9) -0.0097(7) -0.0026(7) -0.0098(8)
C9 0.0256(10) 0.0220(9) 0.0218(10) -0.0128(8) 0.0052(8) -0.0092(8)
C41 0.0495(14) 0.0205(10) 0.0174(10) -0.0079(8) -0.0066(9) -0.0098(9)
C32 0.0292(10) 0.0117(8) 0.0220(10) -0.0032(7) -0.0123(8) 0.0001(7)
C39 0.0274(11) 0.0333(12) 0.0376(13) -0.0229(10) 0.0052(9) -0.0124(9)
C34 0.0271(10) 0.0155(9) 0.0313(11) -0.0043(8) -0.0123(9) -0.0037(8)
C40 0.0273(11) 0.0274(11) 0.0240(10) -0.0098(9) -0.0016(8) -0.0080(9)
C38 0.0437(13) 0.0149(9) 0.0351(12) -0.0031(8) -0.0236(11) -0.0016(9)
C14 0.0438(13) 0.0248(10) 0.0229(10) -0.0023(8) -0.0170(9) -0.0145(9)
C35 0.0381(13) 0.0165(9) 0.0461(14) -0.0090(9) -0.0191(11) -0.0059(9)
C19 0.0465(14) 0.0266(11) 0.0203(10) -0.0054(8) -0.0064(9) -0.0164(10)
C13 0.0432(13) 0.0173(9) 0.0342(12) 0.0000(8) -0.0225(10) -0.0116(9)
C36 0.0304(11) 0.0269(11) 0.0439(13) -0.0175(10) -0.0194(10) -0.0024(9)
C18 0.0586(16) 0.0280(12) 0.0258(12) -0.0117(9) -0.0089(11) -0.0095(11)
C37 0.0440(14) 0.0246(11) 0.0364(13) -0.0061(9) -0.0265(11) -0.0023(10)
C17 0.0465(16) 0.0491(16) 0.0438(15) -0.0245(13) -0.0186(13) 0.0028(13)
C15 0.0450(16) 0.0375(14) 0.086(2) -0.0232(15) -0.0242(16) -0.0143(12)
C16 0.0412(16) 0.064(2) 0.090(3) -0.0349(19) -0.0198(16) -0.0157(15)
S3B 0.0202(5) 0.0255(5) 0.0284(5) 0.0090(4) -0.0151(4) -0.0127(4)
S3A 0.0314(6) 0.0343(6) 0.0263(6) -0.0021(5) -0.0090(5) 0.0013(5)
O9B 0.0283(16) 0.0279(15) 0.0204(15) 0.0051(12) -0.0109(12) -0.0085(13)
C43 0.0319(14) 0.0294(13) 0.066(2) -0.0075(13) 0.0021(14) -0.0069(11)
O9A 0.070(3) 0.033(2) 0.052(2) -0.0006(18) -0.035(2) 0.0009(19)
C44A 0.041(3) 0.045(3) 0.036(3) -0.014(2) -0.003(2) -0.011(2)
C44B 0.060(3) 0.038(3) 0.027(2) -0.017(2) -0.010(2) -0.022(2)

loop_
_atom_type_symbol
_atom_type_description
_atom_type_scat_dispersion_real
_atom_type_scat_dispersion_imag
_atom_type_scat_source
C C 0.0033 0.0016 'International Tables Vol C Tables 4.2.6.8 and 6.1.1.4'
H H 0.0000 0.0000 'International Tables Vol C Tables 4.2.6.8 and 6.1.1.4'
N N 0.0061 0.0033 'International Tables Vol C Tables 4.2.6.8 and 6.1.1.4'
O O 0.0106 0.0060 'International Tables Vol C Tables 4.2.6.8 and 6.1.1.4'
Rh Rh -1.1178 0.9187 'International Tables Vol C Tables 4.2.6.8 and 6.1.1.4'
S S 0.1246 0.1234 'International Tables Vol C Tables 4.2.6.8 and 6.1.1.4'

loop_
_geom_angle_atom_site_label_1
_geom_angle_atom_site_label_2
_geom_angle_atom_site_label_3
_geom_angle
_geom_angle_site_symmetry_1
_geom_angle_site_symmetry_3
O1 Rh1 O4 89.92(5) . .
O1 Rh1 O5 90.10(5) . 2_566
O4 Rh1 O5 175.54(5) . 2_566
O1 Rh1 O2 175.44(5) . 2_566
O4 Rh1 O2 89.58(5) . 2_566
O5 Rh1 O2 90.04(5) 2_566 2_566
O1 Rh1 Rh1 86.55(3) . 2_566
O4 Rh1 Rh1 87.46(3) . 2_566
O5 Rh1 Rh1 88.09(3) 2_566 2_566
O2 Rh1 Rh1 88.90(3) 2_566 2_566
O1 Rh1 S2 87.91(4) . .
O4 Rh1 S2 90.88(4) . .
O5 Rh1 S2 93.58(4) 2_566 .
O2 Rh1 S2 96.64(3) 2_566 .
Rh1 Rh1 S2 174.214(14) 2_566 .
O8 S2 C41 107.97(9) . .
O8 S2 C42 108.09(9) . .
C41 S2 C42 98.90(11) . .
O8 S2 Rh1 122.01(6) . .
C41 S2 Rh1 107.62(7) . .
C42 S2 Rh1 109.77(7) . .
O7 S1 C40 106.21(10) . .
O7 S1 C39 106.24(10) . .
C40 S1 C39 97.43(11) . .
C1 O2 Rh1 117.57(11) . 2_566
C20 O5 Rh1 118.58(11) . 2_566
C20 O4 Rh1 120.28(11) . .
C1 O1 Rh1 121.53(11) . .
C12 N1 C6 125.06(15) . .
C12 N1 H1 117.5 . .
C6 N1 H1 117.5 . .
C31 N3 C28 123.60(15) . .
C31 N3 H3 118.2 . .
C28 N3 H3 118.2 . .
O2 C1 O1 125.45(16) . .
O2 C1 C2 120.07(15) . .
O1 C1 C2 114.47(14) . .
C31 N4 C32 121.74(17) . .
C31 N4 H4 119.1 . .
C32 N4 H4 119.1 . .
C20 C21 C27 110.72(13) . .
C20 C21 C26 110.12(14) . .
C27 C21 C26 109.32(14) . .
C20 C21 C22 108.40(14) . .
C27 C21 C22 109.49(14) . .
C26 C21 C22 108.75(14) . .
C1 C2 C7 113.65(14) . .
C1 C2 C8 108.27(14) . .
C7 C2 C8 108.64(14) . .
C1 C2 C3 107.40(14) . .
C7 C2 C3 109.74(14) . .
C8 C2 C3 109.05(14) . .
C12 N2 C13 123.10(17) . .
C12 N2 H2 118.5 . .
C13 N2 H2 118.5 . .
C28 C27 C21 110.17(14) . .
C28 C27 H27A 109.6 . .
C21 C27 H27A 109.6 . .
C28 C27 H27B 109.6 . .
C21 C27 H27B 109.6 . .
H27A C27 H27B 108.1 . .
O4 C20 O5 125.59(16) . .
O4 C20 C21 117.01(14) . .
O5 C20 C21 117.38(14) . .
C2 C7 C6 110.13(14) . .
C2 C7 H7A 109.6 . .
C6 C7 H7A 109.6 . .
C2 C7 H7B 109.6 . .
C6 C7 H7B 109.6 . .
H7A C7 H7B 108.1 . .
C4 C3 C2 109.30(15) . .
C4 C3 H3A 109.8 . .
C2 C3 H3A 109.8 . .
C4 C3 H3B 109.8 . .
C2 C3 H3B 109.8 . .
H3A C3 H3B 108.3 . .
C10 C8 C2 109.84(15) . .
C10 C8 H8A 109.7 . .
C2 C8 H8A 109.7 . .
C10 C8 H8B 109.7 . .
C2 C8 H8B 109.7 . .
H8A C8 H8B 108.2 . .
C8 C10 C9 109.19(15) . .
C8 C10 C11 109.72(15) . .
C9 C10 C11 110.08(16) . .
C8 C10 H10 109.3 . .
C9 C10 H10 109.3 . .
C11 C10 H10 109.3 . .
C25 C26 C21 109.34(14) . .
C25 C26 H26A 109.8 . .
C21 C26 H26A 109.8 . .
C25 C26 H26B 109.8 . .
C21 C26 H26B 109.8 . .
H26A C26 H26B 108.3 . .
S2 C42 H42A 109.5 . .
S2 C42 H42B 109.5 . .
H42A C42 H42B 109.5 . .
S2 C42 H42C 109.5 . .
H42A C42 H42C 109.5 . .
H42B C42 H42C 109.5 . .
N1 C6 C11 111.41(14) . .
N1 C6 C5 106.29(14) . .
C11 C6 C5 108.33(15) . .
N1 C6 C7 112.15(14) . .
C11 C6 C7 109.77(14) . .
C5 C6 C7 108.73(14) . .
N3 C28 C30 112.57(14) . .
N3 C28 C29 106.73(14) . .
C30 C28 C29 109.02(14) . .
N3 C28 C27 110.21(14) . .
C30 C28 C27 109.77(14) . .
C29 C28 C27 108.41(14) . .
C28 C29 C25 110.12(14) . .
C28 C29 H29A 109.6 . .
C25 C29 H29A 109.6 . .
C28 C29 H29B 109.6 . .
C25 C29 H29B 109.6 . .
H29A C29 H29B 108.2 . .
C28 C30 C23 110.01(14) . .
C28 C30 H30A 109.7 . .
C23 C30 H30A 109.7 . .
C28 C30 H30B 109.7 . .
C23 C30 H30B 109.7 . .
H30A C30 H30B 108.2 . .
C6 C11 C10 109.58(15) . .
C6 C11 H11A 109.8 . .
C10 C11 H11A 109.8 . .
C6 C11 H11B 109.8 . .
C10 C11 H11B 109.8 . .
H11A C11 H11B 108.2 . .
O6 C31 N4 122.38(17) . .
O6 C31 N3 124.46(16) . .
N4 C31 N3 113.15(16) . .
C24 C23 C30 109.83(16) . .
C24 C23 C22 109.70(15) . .
C30 C23 C22 109.12(15) . .
C24 C23 H23 109.4 . .
C30 C23 H23 109.4 . .
C22 C23 H23 109.4 . .
O3 C12 N1 124.20(17) . .
O3 C12 N2 122.78(17) . .
N1 C12 N2 113.02(16) . .
C23 C22 C21 109.38(14) . .
C23 C22 H22A 109.8 . .
C21 C22 H22A 109.8 . .
C23 C22 H22B 109.8 . .
C21 C22 H22B 109.8 . .
H22A C22 H22B 108.2 . .
C25 C24 C23 109.24(14) . .
C25 C24 H24A 109.8 . .
C23 C24 H24A 109.8 . .
C25 C24 H24B 109.8 . .
C23 C24 H24B 109.8 . .
H24A C24 H24B 108.3 . .
C4 C5 C6 110.31(15) . .
C4 C5 H5A 109.6 . .
C6 C5 H5A 109.6 . .
C4 C5 H5B 109.6 . .
C6 C5 H5B 109.6 . .
H5A C5 H5B 108.1 . .
C34 C33 C38 118.21(19) . .
C34 C33 C32 119.07(17) . .
C38 C33 C32 122.71(17) . .
C24 C25 C26 109.34(15) . .
C24 C25 C29 109.42(15) . .
C26 C25 C29 110.01(14) . .
C24 C25 H25 109.3 . .
C26 C25 H25 109.3 . .
C29 C25 H25 109.3 . .
C3 C4 C9 109.30(16) . .
C3 C4 C5 109.80(15) . .
C9 C4 C5 109.61(16) . .
C3 C4 H4A 109.4 . .
C9 C4 H4A 109.4 . .
C5 C4 H4A 109.4 . .
C4 C9 C10 109.31(15) . .
C4 C9 H9A 109.8 . .
C10 C9 H9A 109.8 . .
C4 C9 H9B 109.8 . .
C10 C9 H9B 109.8 . .
H9A C9 H9B 108.3 . .
S2 C41 H41A 109.5 . .
S2 C41 H41B 109.5 . .
H41A C41 H41B 109.5 . .
S2 C41 H41C 109.5 . .
H41A C41 H41C 109.5 . .
H41B C41 H41C 109.5 . .
N4 C32 C33 115.21(16) . .
N4 C32 H32A 108.5 . .
C33 C32 H32A 108.5 . .
N4 C32 H32B 108.5 . .
C33 C32 H32B 108.5 . .
H32A C32 H32B 107.5 . .
S1 C39 H39A 109.5 . .
S1 C39 H39B 109.5 . .
H39A C39 H39B 109.5 . .
S1 C39 H39C 109.5 . .
H39A C39 H39C 109.5 . .
H39B C39 H39C 109.5 . .
C33 C34 C35 121.3(2) . .
C33 C34 H34 119.4 . .
C35 C34 H34 119.4 . .
S1 C40 H40A 109.5 . .
S1 C40 H40B 109.5 . .
H40A C40 H40B 109.5 . .
S1 C40 H40C 109.5 . .
H40A C40 H40C 109.5 . .
H40B C40 H40C 109.5 . .
C37 C38 C33 120.73(19) . .
C37 C38 H38 119.6 . .
C33 C38 H38 119.6 . .
C15 C14 C19 117.1(2) . .
C15 C14 C13 121.5(2) . .
C19 C14 C13 121.5(2) . .
C36 C35 C34 120.1(2) . .
C36 C35 H35 120.0 . .
C34 C35 H35 120.0 . .
C18 C19 C14 121.5(2) . .
C18 C19 H19 119.2 . .
C14 C19 H19 119.2 . .
N2 C13 C14 112.90(18) . .
N2 C13 H13A 109.0 . .
C14 C13 H13A 109.0 . .
N2 C13 H13B 109.0 . .
C14 C13 H13B 109.0 . .
H13A C13 H13B 107.8 . .
C37 C36 C35 119.4(2) . .
C37 C36 H36 120.3 . .
C35 C36 H36 120.3 . .
C17 C18 C19 120.5(2) . .
C17 C18 H18 119.8 . .
C19 C18 H18 119.8 . .
C36 C37 C38 120.4(2) . .
C36 C37 H37 119.8 . .
C38 C37 H37 119.8 . .
C18 C17 C16 119.3(3) . .
C18 C17 H17 120.4 . .
C16 C17 H17 120.4 . .
C14 C15 C16 121.6(3) . .
C14 C15 H15 119.2 . .
C16 C15 H15 119.2 . .
C17 C16 C15 120.1(3) . .
C17 C16 H16 120.0 . .
C15 C16 H16 120.0 . .
O9B S3B C44B 105.1(2) . .
O9B S3B C43 102.21(18) . .
C44B S3B C43 98.48(19) . .
O9A S3A C43 111.0(2) . .
O9A S3A C44A 104.2(3) . .
C43 S3A C44A 91.2(2) . .
S3A C43 H43A 126(2) . .
S3B C43 H43A 84(2) . .
S3A C43 H43B 102(2) . .
S3B C43 H43B 115(2) . .
H43A C43 H43B 113(3) . .
S3A C43 H43C 88(2) . .
S3B C43 H43C 115(2) . .
H43A C43 H43C 111(3) . .
H43B C43 H43C 115(3) . .
S3A C44A H44A 109.5 . .
S3A C44A H44B 109.5 . .
H44A C44A H44B 109.5 . .
S3A C44A H44C 109.5 . .
H44A C44A H44C 109.5 . .
H44B C44A H44C 109.5 . .
S3B C44B H44D 109.5 . .
S3B C44B H44E 109.5 . .
H44D C44B H44E 109.5 . .
S3B C44B H44F 109.5 . .
H44D C44B H44F 109.5 . .
H44E C44B H44F 109.5 . .

loop_
_geom_bond_atom_site_label_1
_geom_bond_atom_site_label_2
_geom_bond_distance
_geom_bond_site_symmetry_2
Rh1 O1 2.0196(12) .
Rh1 O4 2.0245(12) .
Rh1 O5 2.0436(12) 2_566
Rh1 O2 2.0526(12) 2_566
Rh1 Rh1 2.4104(3) 2_566
Rh1 S2 2.4376(4) .
S2 O8 1.4868(13) .
S2 C41 1.778(2) .
S2 C42 1.782(2) .
S1 O7 1.5116(15) .
S1 C40 1.780(2) .
S1 C39 1.782(2) .
O2 C1 1.260(2) .
O5 C20 1.268(2) .
O4 C20 1.265(2) .
O1 C1 1.271(2) .
O3 C12 1.234(2) .
O6 C31 1.235(2) .
N1 C12 1.363(2) .
N1 C6 1.463(2) .
N1 H1 0.8800 .
N3 C31 1.376(2) .
N3 C28 1.466(2) .
N3 H3 0.8800 .
C1 C2 1.522(2) .
N4 C31 1.358(2) .
N4 C32 1.446(2) .
N4 H4 0.8800 .
C21 C20 1.520(2) .
C21 C27 1.537(2) .
C21 C26 1.541(2) .
C21 C22 1.548(2) .
C2 C7 1.533(2) .
C2 C8 1.543(2) .
C2 C3 1.544(2) .
N2 C12 1.363(2) .
N2 C13 1.445(3) .
N2 H2 0.8800 .
C27 C28 1.535(2) .
C27 H27A 0.9900 .
C27 H27B 0.9900 .
C7 C6 1.543(2) .
C7 H7A 0.9900 .
C7 H7B 0.9900 .
C3 C4 1.530(3) .
C3 H3A 0.9900 .
C3 H3B 0.9900 .
C8 C10 1.527(3) .
C8 H8A 0.9900 .
C8 H8B 0.9900 .
C10 C9 1.530(3) .
C10 C11 1.534(3) .
C10 H10 1.0000 .
C26 C25 1.533(2) .
C26 H26A 0.9900 .
C26 H26B 0.9900 .
C42 H42A 0.9800 .
C42 H42B 0.9800 .
C42 H42C 0.9800 .
C6 C11 1.533(2) .
C6 C5 1.541(2) .
C28 C30 1.531(2) .
C28 C29 1.533(2) .
C29 C25 1.536(3) .
C29 H29A 0.9900 .
C29 H29B 0.9900 .
C30 C23 1.535(3) .
C30 H30A 0.9900 .
C30 H30B 0.9900 .
C11 H11A 0.9900 .
C11 H11B 0.9900 .
C23 C24 1.534(3) .
C23 C22 1.535(2) .
C23 H23 1.0000 .
C22 H22A 0.9900 .
C22 H22B 0.9900 .
C24 C25 1.531(3) .
C24 H24A 0.9900 .
C24 H24B 0.9900 .
C5 C4 1.531(3) .
C5 H5A 0.9900 .
C5 H5B 0.9900 .
C33 C34 1.380(3) .
C33 C38 1.389(3) .
C33 C32 1.511(3) .
C25 H25 1.0000 .
C4 C9 1.530(3) .
C4 H4A 1.0000 .
C9 H9A 0.9900 .
C9 H9B 0.9900 .
C41 H41A 0.9800 .
C41 H41B 0.9800 .
C41 H41C 0.9800 .
C32 H32A 0.9900 .
C32 H32B 0.9900 .
C39 H39A 0.9800 .
C39 H39B 0.9800 .
C39 H39C 0.9800 .
C34 C35 1.384(3) .
C34 H34 0.9500 .
C40 H40A 0.9800 .
C40 H40B 0.9800 .
C40 H40C 0.9800 .
C38 C37 1.384(3) .
C38 H38 0.9500 .
C14 C15 1.385(4) .
C14 C19 1.389(3) .
C14 C13 1.514(3) .
C35 C36 1.380(3) .
C35 H35 0.9500 .
C19 C18 1.379(4) .
C19 H19 0.9500 .
C13 H13A 0.9900 .
C13 H13B 0.9900 .
C36 C37 1.378(3) .
C36 H36 0.9500 .
C18 C17 1.370(4) .
C18 H18 0.9500 .
C37 H37 0.9500 .
C17 C16 1.377(4) .
C17 H17 0.9500 .
C15 C16 1.386(4) .
C15 H15 0.9500 .
C16 H16 0.9500 .
S3B O9B 1.497(3) .
S3B C44B 1.815(5) .
S3B C43 1.840(3) .
S3A O9A 1.505(4) .
S3A C43 1.733(3) .
S3A C44A 1.771(6) .
C43 H43A 0.85(4) .
C43 H43B 0.98(4) .
C43 H43C 0.95(4) .
C44A H44A 0.9800 .
C44A H44B 0.9800 .
C44A H44C 0.9800 .
C44B H44D 0.9800 .
C44B H44E 0.9800 .
C44B H44F 0.9800 .
